data_1575315
loop_
_publ_author_name
'Chen, Rui'
'Li, Shengyu'
'Huang, Hao'
'Tong, Xingwen'
'Liu, Yuchao'
'Ren, Zhongjie'
'Ying, Shian'
'Liu, Liqun'
'Yan, Shouke'

_publ_section_title
;
 Achieving high efficiency ultrapure violet OLEDs with a CIE
 <sub><i>y</i></sub> coordinate of below 0.015 through precise
 manipulation of peripheral heavy atom sulfur.
;
_journal_issue 35
_journal_name_full 'Chemical science'
_journal_page_first 16304
_journal_page_last 16313
_journal_paper_doi 10.1039/d5sc03546e
_journal_volume 16
_journal_year 2025
_chemical_formula_moiety 'C38 H33 B O2 S'
_chemical_formula_sum 'C38 H33 B O2 S'
_chemical_formula_weight 564.51
_chemical_name_systematic BO-2DBT
_space_group_crystal_system triclinic
_space_group_IT_number 2
_space_group_name_Hall '-P 1'
_space_group_name_H-M_alt 'P -1'
_atom_sites_solution_hydrogens geom
_atom_sites_solution_primary dual
_audit_creation_date 2024-08-08
_audit_creation_method
;
Olex2 1.5
(compiled 2024.02.16 svn.r378c4104 for OlexSys, GUI svn.r6928)
;
_audit_update_record
;
2024-12-05 deposited with the CCDC.	2025-08-05 downloaded from the CCDC.
;
_cell_angle_alpha 88.0120(10)
_cell_angle_beta 77.1030(10)
_cell_angle_gamma 78.7270(10)
_cell_formula_units_Z 4
_cell_length_a 12.1313(2)
_cell_length_b 13.8706(2)
_cell_length_c 18.5739(2)
_cell_measurement_reflns_used 21502
_cell_measurement_temperature 293(2)
_cell_measurement_theta_max 73.8160
_cell_measurement_theta_min 2.3510
_cell_volume 2987.65(7)
_computing_cell_refinement 'CrysAlisPro 1.171.41.49a (Rigaku OD, 2019)'
_computing_data_collection 'CrysAlisPro 1.171.41.49a (Rigaku OD, 2019)'
_computing_data_reduction 'CrysAlisPro 1.171.41.49a (Rigaku OD, 2019)'
_computing_molecular_graphics 'Olex2 1.5 (Dolomanov et al., 2009)'
_computing_publication_material 'Olex2 1.5 (Dolomanov et al., 2009)'
_computing_structure_refinement 'SHELXL 2019/3 (Sheldrick, 2015)'
_computing_structure_solution 'SHELXT 2018/2 (Sheldrick, 2018)'
_diffrn_ambient_temperature 293(2)
_diffrn_detector 'Hybrid Pixel Array Detector'
_diffrn_detector_area_resol_mean 10.0000
_diffrn_detector_type HyPix
_diffrn_measured_fraction_theta_full 0.996
_diffrn_measured_fraction_theta_max 0.967
_diffrn_measurement_details
;
List of Runs (angles in degrees, time in seconds):

  # Type    Start    End  Width  t~exp~   \w     \q     \k     \f   Frames
#--------------------------------------------------------------------------
  1  \w    -77.00  30.00   0.50    0.10    --  -39.95  84.00   2.00  214
  2  \w    -19.00  49.00   0.50    0.10    --   39.95 -84.00-117.00  136
  3  \w   -163.00-137.00   0.50    0.40    --  -94.50 -84.00-117.00   52
  4  \w   -126.00 -97.00   0.50    0.40    --  -94.50 -84.00-117.00   58
  5  \w   -116.00 -90.00   0.50    0.40    --  -94.50  84.00   2.00   52
  6  \w    101.00 178.00   0.50    0.40    --  108.87  84.00   2.00  154
  7  \w   -121.00 -41.00   0.50    0.10    --  -39.95-178.00  60.00  160
  8  \w    -15.00  43.00   0.50    0.10    --  -39.95  19.00 -60.00  116
  9  \w    -26.00  35.00   0.50    0.10    --  -39.95  19.00  90.00  122
 10  \w     93.00 118.00   0.50    0.10    --   39.95 178.00 -30.00   50
 11  \w    -17.00  15.00   0.50    0.10    --   39.95 -19.00-120.00   64
 12  \w     23.00 103.00   0.50    0.10    --   39.95  57.00   0.00  160
 13  \w    -70.00 -20.00   0.50    0.40    --  -94.50 125.00 -60.00  100
 14  \w    -63.00 -32.00   0.50    0.40    --  -94.50  61.00 150.00   62
 15  \w   -147.00 -74.00   0.50    0.40    --  -94.50 -61.00 -90.00  146
 16  \w   -169.00 -75.00   0.50    0.40    --  -94.50 -45.00 -60.00  188
 17  \w    -51.00 -17.00   0.50    0.40    --  -94.50  45.00-180.00   68
 18  \w    -46.00 -15.00   0.50    0.40    --  -94.50  45.00-150.00   62
 19  \w    -49.00 -16.00   0.50    0.40    --  -94.50  45.00 -90.00   66
 20  \w    -51.00 -15.00   0.50    0.40    --  -94.50  45.00 120.00   72
 21  \w    -50.00 -16.00   0.50    0.40    --  -94.50  45.00 -60.00   68
 22  \w     32.00  84.00   0.50    0.40    --  108.87 -94.00-180.00  104
 23  \w     40.00  67.00   0.50    0.40    --  108.87 -61.00 -90.00   54
 24  \w     34.00  84.00   0.50    0.40    --  108.87 -77.00 120.00  100
 25  \w     47.00  72.00   0.50    0.40    --  108.87 -94.00-150.00   50
 26  \w     43.00 111.00   0.50    0.40    --  108.87-125.00 -90.00  136
 27  \w     51.00 111.00   0.50    0.40    --  108.87-125.00  90.00  120
 28  \w     36.00 107.00   0.50    0.40    --  108.87-106.00  94.66  142
 29  \w    127.00 178.00   0.50    0.40    --  108.87   0.00-180.00  102
 30  \w     76.00 104.00   0.50    0.40    --  108.87 -77.00 -30.00   56
 31  \w     61.00  86.00   0.50    0.40    --  108.87-125.00-180.00   50
 32  \w     50.00 116.00   0.50    0.40    --  108.87   0.00-180.00  132
 33  \w    134.00 178.00   0.50    0.40    --  108.87  45.00 120.00   88
 34  \w     44.00 111.00   0.50    0.40    --  108.87-125.00  30.00  134
 35  \w     39.00  71.00   0.50    0.40    --  108.87 -61.00   0.00   64
 36  \w     67.00 107.00   0.50    0.40    --  108.87-102.00 109.24   80
 37  \w     80.00 121.00   0.50    0.40    --  108.87  45.00 120.00   82
 38  \w     44.00  70.00   0.50    0.40    --  108.87-125.00-120.00   52
 39  \w     78.00 103.00   0.50    0.40    --  108.87 -94.00   0.00   50
 40  \w     37.00  95.00   0.50    0.40    --  108.87-125.00   0.00  116
 41  \w     66.00 111.00   0.50    0.40    --  108.87-125.00 -60.00   90
 42  \w     38.00  63.00   0.50    0.40    --  108.87 -94.00  90.00   50
 43  \w     72.00 178.00   0.50    0.40    --  108.87  30.00  60.00  212
 44  \w     79.00 111.00   0.50    0.40    --  108.87-125.00-120.00   64
 45  \w    106.00 154.00   0.50    0.40    --  108.87 125.00 -60.00   96
 46  \w     59.00 108.00   0.50    0.40    --  108.87 -84.00-117.00   98
;
_diffrn_measurement_device 'four-circle diffractometer'
_diffrn_measurement_device_type 'XtaLAB Synergy, Dualflex, HyPix'
_diffrn_measurement_method '\w scans'
_diffrn_orient_matrix_type 'CrysAlisPro convention (1999,Acta A55,543-557)'
_diffrn_orient_matrix_UB_11 0.0041022000
_diffrn_orient_matrix_UB_12 0.0983753000
_diffrn_orient_matrix_UB_13 -0.0406718000
_diffrn_orient_matrix_UB_21 -0.0982052000
_diffrn_orient_matrix_UB_22 0.0522423000
_diffrn_orient_matrix_UB_23 0.0618462000
_diffrn_orient_matrix_UB_31 0.0892510000
_diffrn_orient_matrix_UB_32 0.0204948000
_diffrn_orient_matrix_UB_33 0.0419712000
_diffrn_radiation_monochromator mirror
_diffrn_radiation_probe x-ray
_diffrn_radiation_type 'Cu K\a'
_diffrn_radiation_wavelength 1.54184
_diffrn_reflns_av_R_equivalents 0.0418
_diffrn_reflns_av_unetI/netI 0.0456
_diffrn_reflns_Laue_measured_fraction_full 0.996
_diffrn_reflns_Laue_measured_fraction_max 0.967
_diffrn_reflns_limit_h_max 15
_diffrn_reflns_limit_h_min -13
_diffrn_reflns_limit_k_max 17
_diffrn_reflns_limit_k_min -17
_diffrn_reflns_limit_l_max 23
_diffrn_reflns_limit_l_min -21
_diffrn_reflns_number 36781
_diffrn_reflns_point_group_measured_fraction_full 0.996
_diffrn_reflns_point_group_measured_fraction_max 0.967
_diffrn_reflns_theta_full 67.684
_diffrn_reflns_theta_max 74.021
_diffrn_reflns_theta_min 2.440
_diffrn_source 'micro-focus sealed X-ray tube'
_diffrn_source_type 'PhotonJet (Cu) X-ray Source'
_exptl_absorpt_coefficient_mu 1.213
_exptl_absorpt_correction_T_max 1.00000
_exptl_absorpt_correction_T_min 0.59016
_exptl_absorpt_correction_type multi-scan
_exptl_absorpt_process_details
;
CrysAlisPro 1.171.41.49a (Rigaku Oxford Diffraction, 2019)
Empirical absorption correction using spherical harmonics,
 implemented in SCALE3 ABSPACK scaling algorithm.
;
_exptl_crystal_colour 'clear light colourless'
_exptl_crystal_colour_lustre clear
_exptl_crystal_colour_modifier light
_exptl_crystal_colour_primary colourless
_exptl_crystal_density_diffrn 1.255
_exptl_crystal_description block
_exptl_crystal_F_000 1192
_exptl_crystal_size_max 0.8
_exptl_crystal_size_mid 0.8
_exptl_crystal_size_min 0.5
_refine_diff_density_max 1.107
_refine_diff_density_min -0.846
_refine_diff_density_rms 0.057
_refine_ls_extinction_coef 0.0011(2)
_refine_ls_extinction_expression Fc^*^=kFc[1+0.001xFc^2^\l^3^/sin(2\q)]^-1/4^
_refine_ls_extinction_method 'SHELXL-2019/2 (Sheldrick 2019)'
_refine_ls_goodness_of_fit_ref 1.083
_refine_ls_hydrogen_treatment constr
_refine_ls_matrix_type full
_refine_ls_number_parameters 770
_refine_ls_number_reflns 11727
_refine_ls_number_restraints 614
_refine_ls_restrained_S_all 1.128
_refine_ls_R_factor_all 0.0795
_refine_ls_R_factor_gt 0.0711
_refine_ls_shift/su_max 0.001
_refine_ls_shift/su_mean 0.000
_refine_ls_structure_factor_coef Fsqd
_refine_ls_weighting_details 'w=1/[\s^2^(Fo^2^)+(0.1252P)^2^+1.2083P] where P=(Fo^2^+2Fc^2^)/3'
_refine_ls_weighting_scheme calc
_refine_ls_wR_factor_gt 0.2116
_refine_ls_wR_factor_ref 0.2232
_reflns_Friedel_coverage 0.000
_reflns_number_gt 9891
_reflns_number_total 11727
_reflns_threshold_expression 'I > 2\s(I)'
_cod_data_source_file d5sc03546e2.cif
_cod_data_source_block 1446-w
_cod_depositor_comments 'Adding full bibliography for 1575315--1575316.cif.'
_cod_database_code 1575315
_shelx_shelxl_version_number 2019/3
_chemical_oxdiff_formula 'C H O N S'
_shelx_space_group_comment
;
The symmetry employed for this shelxl refinement is uniquely defined
by the following loop, which should always be used as a source of
symmetry information in preference to the above space-group names.
They are only intended as comments.
;
_shelx_estimated_absorpt_t_max 0.582
_shelx_estimated_absorpt_t_min 0.444
_olex2_refinement_description
;
1. Fixed Uiso
 At 1.2 times of:
  All C(H) groups
 At 1.5 times of:
  All C(H,H,H) groups
2. Rigid bond restraints
 B9, C30
 with sigma for 1-2 distances of 0.001 and sigma for 1-3 distances of 0.002
 B8, C31
 with sigma for 1-2 distances of 0.001 and sigma for 1-3 distances of 0.002
3. Uiso/Uaniso restraints and constraints
All non-hydrogen atoms have similar U: within 2A with sigma of 0.007 and sigma
for terminal atoms of 0.001 within 2A
Uanis(B8) \\sim Ueq, Uanis(C31) \\sim Ueq: with sigma of 0.01 and sigma for
terminal atoms of 0.02
Uanis(B9) \\sim Ueq, Uanis(C30) \\sim Ueq: with sigma of 0.01 and sigma for
terminal atoms of 0.02
4.a Aromatic/amide H refined with riding coordinates:
 C00M(H00M), C00O(H00O), C00R(H00R), C00U(H00U), C00W(H00W), C00X(H00X),
 C00Y(H00Y), C00Z(H00Z), C012(H012), C013(H013), C014(H014), C017(H017),
 C019(H019), C01A(H01I), C01B(H01B), C01D(H01D), C01G(H01J), C01K(H01K),
 C01L(H01L), C01M(H01M), C01N(H01N), C01Q(H01Q), C01R(H01R), C01S(H01S),
 C01V(H01V), C01W(H01W), C020(H020), C024(H024), C026(H026), C028(H028)
4.b Idealised Me refined as rotating group:
 C01P(H01A,H01C,H01E), C01T(H01O,H01P,H01T), C01U(H01F,H01G,H01H), C01Z(H01U,
 H01X,H01Y), C021(H02A,H02B,H02C), C022(H02M,H02N,H02O), C025(H02P,H02Q,H02R),
 C027(H02S,H02T,H02U), C029(H02D,H02E,H02F), C02A(H02V,H02W,H02X), C02B(H02G,
 H02H,H02I), C02C(H02J,H02K,H02L)
;
_olex2_submission_special_instructions 'No special instructions were received'
_oxdiff_exptl_absorpt_empirical_details
;
Empirical correction (ABSPACK) includes:
- Absorption correction using spherical harmonics
- Frame scaling
;
_oxdiff_exptl_absorpt_empirical_full_max 1.816
_oxdiff_exptl_absorpt_empirical_full_min 0.600

loop_
_space_group_symop_operation_xyz
'x, y, z'
'-x, -y, -z'

loop_
_atom_site_label
_atom_site_type_symbol
_atom_site_fract_x
_atom_site_fract_y
_atom_site_fract_z
_atom_site_U_iso_or_equiv
_atom_site_adp_type
_atom_site_occupancy
_atom_site_site_symmetry_order
_atom_site_calc_flag
_atom_site_refinement_flags_posn
_atom_site_refinement_flags_adp
_atom_site_refinement_flags_occupancy
_atom_site_disorder_assembly
_atom_site_disorder_group
S001 S 0.53962(6) 0.13335(6) 0.65027(4) 0.0649(2) Uani 1 1 d . U . . .
S S 0.97310(7) 0.87667(7) 0.81167(5) 0.0775(3) Uani 1 1 d . U . . .
O003 O 0.45728(14) 0.57656(12) 0.67419(10) 0.0526(4) Uani 1 1 d . U . . .
O004 O 0.64878(14) 0.66185(12) 0.88847(10) 0.0533(4) Uani 1 1 d . U . . .
O005 O 0.99447(14) 0.41479(12) 0.86045(10) 0.0523(4) Uani 1 1 d . U . . .
O006 O 0.82192(15) 0.42514(14) 0.52368(10) 0.0586(4) Uani 1 1 d . U . . .
C30 C 0.6346(2) 0.49747(16) 0.59450(12) 0.0459(5) Uani 1 1 d . U . . .
C008 C 0.57343(19) 0.56881(16) 0.64743(13) 0.0455(5) Uani 1 1 d . U . . .
C31 C 0.82538(19) 0.54329(16) 0.87684(12) 0.0445(4) Uani 1 1 d . U . . .
C00A C 0.4461(2) 0.43809(16) 0.59885(12) 0.0460(5) Uani 1 1 d . U . . .
C00B C 1.05521(19) 0.47549(16) 0.88661(13) 0.0452(5) Uani 1 1 d . U . . .
C00C C 1.20030(19) 0.58640(17) 0.92823(13) 0.0465(5) Uani 1 1 d . U . . .
C00D C 0.7450(2) 0.62414(17) 0.65746(13) 0.0488(5) Uani 1 1 d . U . . .
C00E C 1.00801(19) 0.57158(16) 0.91283(13) 0.0456(5) Uani 1 1 d . U . . .
C00F C 0.3979(2) 0.51125(16) 0.65278(13) 0.0470(5) Uani 1 1 d . U . . .
C00G C 0.7537(2) 0.49300(18) 0.57420(13) 0.0491(5) Uani 1 1 d . U . . .
C00H C 0.71436(19) 0.57216(17) 0.86447(12) 0.0459(5) Uani 1 1 d . U . . .
C00I C 0.6601(2) 0.35073(17) 0.50792(13) 0.0481(5) Uani 1 1 d . U . . .
C00J C 0.7951(2) 0.70453(17) 0.94801(13) 0.0474(5) Uani 1 1 d . U . . .
C00K C 0.88510(19) 0.45057(17) 0.85040(13) 0.0455(5) Uani 1 1 d . U . . .
C00L C 1.2841(2) 0.6503(2) 0.94177(16) 0.0597(4) Uani 1 1 d . U . . .
C00M C 0.6256(2) 0.63216(17) 0.67843(13) 0.0483(5) Uani 1 1 d . U . . .
H00M H 0.581540 0.679527 0.712831 0.058 Uiso 1 1 calc R U . . .
C00N C 0.6767(2) 0.35485(19) 0.76199(13) 0.0496(5) Uani 1 1 d . U . . .
C00O C 1.0852(2) 0.62462(17) 0.93227(13) 0.0476(5) Uani 1 1 d . U . . .
H00O H 1.056919 0.689144 0.948788 0.057 Uiso 1 1 calc R U . . .
C00P C 0.7276(2) 0.42024(18) 0.80170(12) 0.0484(5) Uani 1 1 d . U . . .
C00Q C 0.6858(2) 0.72294(18) 0.93148(14) 0.0500(5) Uani 1 1 d . U . . .
C00R C 0.3718(2) 0.37626(17) 0.58715(13) 0.0469(5) Uani 1 1 d . U . . .
H00R H 0.400557 0.327365 0.551090 0.056 Uiso 1 1 calc R U . . .
C00S C 0.7001(2) 0.21438(19) 0.68271(13) 0.0515(5) Uani 1 1 d . U . . .
C00T C 0.8037(2) 0.68526(18) 0.69513(13) 0.0503(5) Uani 1 1 d . U . . .
C00U C 0.8087(2) 0.55483(18) 0.60414(13) 0.0518(5) Uani 1 1 d . U . . .
H00U H 0.887980 0.550100 0.588694 0.062 Uiso 1 1 calc R U . . .
C00V C 0.2591(2) 0.38404(17) 0.62602(13) 0.0483(5) Uani 1 1 d . U . . .
C00W C 0.6316(2) 0.27614(17) 0.46991(13) 0.0508(5) Uani 1 1 d . U . . .
H00W H 0.554675 0.270198 0.478672 0.061 Uiso 1 1 calc R U . . .
C00X C 0.8381(2) 0.38862(18) 0.81450(13) 0.0495(5) Uani 1 1 d . U . . .
H00X H 0.879705 0.326379 0.798988 0.059 Uiso 1 1 calc R U . . .
C00Y C 0.6655(2) 0.51320(18) 0.82724(13) 0.0484(5) Uani 1 1 d . U . . .
H00Y H 0.591797 0.535181 0.819200 0.058 Uiso 1 1 calc R U . . .
C00Z C 0.7487(2) 0.77772(19) 0.72385(13) 0.0517(5) Uani 1 1 d . U . . .
H00Z H 0.674042 0.803055 0.718637 0.062 Uiso 1 1 calc R U . . .
C010 C 0.1835(2) 0.3108(2) 0.61624(17) 0.0621(4) Uani 1 1 d . U . . .
C011 C 0.8044(2) 0.8330(2) 0.76051(13) 0.0530(5) Uani 1 1 d . U . . .
C012 C 1.2398(2) 0.48833(18) 0.90519(15) 0.0531(5) Uani 1 1 d . U . . .
H012 H 1.316142 0.459465 0.904006 0.064 Uiso 1 1 calc R U . . .
C013 C 1.1694(2) 0.43340(18) 0.88428(14) 0.0517(5) Uani 1 1 d . U . . .
H013 H 1.198113 0.368546 0.868688 0.062 Uiso 1 1 calc R U . . .
C014 C 0.7467(2) 0.28063(19) 0.71622(13) 0.0523(5) Uani 1 1 d . U . . .
H014 H 0.826298 0.274563 0.707507 0.063 Uiso 1 1 calc R U . . .
C015 C 0.7770(2) 0.35669(18) 0.49266(13) 0.0521(5) Uani 1 1 d . U . . .
C016 C 0.7599(2) 0.1264(2) 0.64109(14) 0.0551(6) Uani 1 1 d . U . . .
C017 C 0.8154(2) 0.77276(17) 0.99528(14) 0.0515(5) Uani 1 1 d . U . . .
H017 H 0.886967 0.762202 1.007603 0.062 Uiso 1 1 calc R U . . .
C018 C 0.7117(2) 0.21106(18) 0.42015(13) 0.0532(5) Uani 1 1 d . U . . .
C019 C 0.2172(2) 0.45903(19) 0.67928(15) 0.0558(6) Uani 1 1 d . U . . .
H019 H 0.141846 0.465947 0.706656 0.067 Uiso 1 1 calc R U . . .
C01A C 0.2846(2) 0.52269(19) 0.69211(15) 0.0559(6) Uani 1 1 d . U . . .
H01I H 0.254452 0.573039 0.726895 0.067 Uiso 1 1 calc R U . . .
C01B C 0.5083(2) 0.3020(2) 0.73795(15) 0.0578(6) Uani 1 1 d . U . . .
H01B H 0.428782 0.310736 0.744115 0.069 Uiso 1 1 calc R U . . .
C01C C 0.5805(2) 0.2260(2) 0.69386(14) 0.0542(5) Uani 1 1 d . U . . .
C01D C 0.5564(2) 0.3643(2) 0.77242(15) 0.0559(6) Uani 1 1 d . U . . .
H01D H 0.508137 0.413794 0.803368 0.067 Uiso 1 1 calc R U . . .
C01E C 0.6774(3) 0.1332(2) 0.37732(18) 0.0743(5) Uani 1 1 d . U . . .
C01F C 0.6834(2) 0.0737(2) 0.62128(14) 0.0590(6) Uani 1 1 d . U . . .
C01G C 0.9164(2) 0.6492(2) 0.70390(15) 0.0578(6) Uani 1 1 d . U . . .
H01J H 0.953766 0.587139 0.685289 0.069 Uiso 1 1 calc R U . . .
C01H C 0.7346(2) 0.85508(18) 1.02466(15) 0.0561(6) Uani 1 1 d . U . . .
C01I C 0.7610(2) 0.9300(2) 0.79398(14) 0.0571(6) Uani 1 1 d . U . . .
C01J C 0.9171(2) 0.7953(2) 0.76686(14) 0.0589(6) Uani 1 1 d . U . . .
C01K C 0.8598(2) 0.2923(2) 0.44377(16) 0.0630(7) Uani 1 1 d . U . . .
H01K H 0.937083 0.296921 0.435400 0.076 Uiso 1 1 calc R U . . .
C01L C 0.9735(2) 0.7029(2) 0.73923(16) 0.0632(6) Uani 1 1 d . U . . .
H01L H 1.048166 0.677630 0.744387 0.076 Uiso 1 1 calc R U . . .
C01M C 0.6295(2) 0.8702(2) 1.00411(17) 0.0639(7) Uani 1 1 d . U . . .
H01M H 0.574320 0.925633 1.021701 0.077 Uiso 1 1 calc R U . . .
C01N C 0.6044(2) 0.8052(2) 0.95832(17) 0.0625(6) Uani 1 1 d . U . . .
H01N H 0.533096 0.816812 0.945610 0.075 Uiso 1 1 calc R U . . .
C01O C 0.7613(4) 0.9234(3) 1.0788(2) 0.0883(6) Uani 1 1 d . U . . .
C01P C 1.3427(2) 0.6855(2) 0.86677(16) 0.0630(5) Uani 1 1 d . U . . .
H01A H 1.398214 0.723271 0.873316 0.095 Uiso 1 1 calc R U . . .
H01C H 1.285812 0.725725 0.844364 0.095 Uiso 1 1 calc R U . . .
H01E H 1.380803 0.629761 0.835474 0.095 Uiso 1 1 calc R U . . .
C01Q C 0.6528(3) 0.9898(2) 0.80109(16) 0.0647(7) Uani 1 1 d . U . . .
H01Q H 0.596213 0.968663 0.782692 0.078 Uiso 1 1 calc R U . . .
C01R C 0.8774(2) 0.0867(2) 0.62361(16) 0.0658(7) Uani 1 1 d . U . . .
H01R H 0.929565 0.121041 0.635654 0.079 Uiso 1 1 calc R U . . .
C01S C 0.8261(2) 0.2216(2) 0.40777(15) 0.0618(6) Uani 1 1 d . U . . .
H01S H 0.881500 0.179641 0.374183 0.074 Uiso 1 1 calc R U . . .
C01T C 0.1625(3) 0.2504(2) 0.68645(17) 0.0667(5) Uani 1 1 d . U . . .
H01O H 0.234950 0.215517 0.694981 0.100 Uiso 1 1 calc R U . . .
H01P H 0.115386 0.204188 0.680931 0.100 Uiso 1 1 calc R U . . .
H01T H 0.124003 0.293355 0.727606 0.100 Uiso 1 1 calc R U . . .
C01U C 1.3756(2) 0.5926(2) 0.97956(16) 0.0628(5) Uani 1 1 d . U . . .
H01F H 1.419023 0.537584 0.948959 0.094 Uiso 1 1 calc R U . . .
H01G H 1.338865 0.569282 1.026343 0.094 Uiso 1 1 calc R U . . .
H01H H 1.426329 0.634461 0.987156 0.094 Uiso 1 1 calc R U . . .
C01V C 0.7223(3) -0.0168(2) 0.58588(17) 0.0689(7) Uani 1 1 d . U . . .
H01V H 0.670863 -0.051341 0.573124 0.083 Uiso 1 1 calc R U . . .
C01W C 0.6294(3) 1.0802(2) 0.83528(17) 0.0743(8) Uani 1 1 d . U . . .
H01W H 0.556621 1.119714 0.840435 0.089 Uiso 1 1 calc R U . . .
C01X C 0.8446(3) 0.9626(2) 0.82299(15) 0.0670(7) Uani 1 1 d . U . . .
B8 B 0.8793(2) 0.61032(19) 0.91498(15) 0.0459(5) Uani 1 1 d . U . . .
C01Z C 0.2401(3) 0.2404(2) 0.55113(17) 0.0653(5) Uani 1 1 d . U . . .
H01U H 0.253760 0.277347 0.506429 0.098 Uiso 1 1 calc R U . . .
H01X H 0.190120 0.196072 0.547060 0.098 Uiso 1 1 calc R U . . .
H01Y H 0.312079 0.203577 0.559013 0.098 Uiso 1 1 calc R U . . .
C020 C 0.9163(3) -0.0031(3) 0.58853(18) 0.0747(8) Uani 1 1 d . U . . .
H020 H 0.994797 -0.029473 0.577204 0.090 Uiso 1 1 calc R U . . .
C021 C 1.2209(3) 0.7403(2) 0.99016(17) 0.0655(5) Uani 1 1 d . U . . .
H02A H 1.275659 0.777755 0.998407 0.098 Uiso 1 1 calc R U . . .
H02B H 1.180683 0.719022 1.036675 0.098 Uiso 1 1 calc R U . . .
H02C H 1.166657 0.780386 0.965686 0.098 Uiso 1 1 calc R U . . .
C022 C 0.0678(2) 0.3665(2) 0.60298(18) 0.0654(5) Uani 1 1 d . U . . .
H02M H 0.026332 0.404630 0.646171 0.098 Uiso 1 1 calc R U . . .
H02N H 0.023509 0.320392 0.592869 0.098 Uiso 1 1 calc R U . . .
H02O H 0.081135 0.409425 0.561603 0.098 Uiso 1 1 calc R U . . .
B9 B 0.5759(2) 0.42546(19) 0.56427(14) 0.0456(5) Uani 1 1 d . U . . .
C024 C 0.8398(3) -0.0548(3) 0.56991(19) 0.0770(8) Uani 1 1 d . U . . .
H024 H 0.867396 -0.115673 0.546419 0.092 Uiso 1 1 calc R U . . .
C025 C 0.6824(3) 0.1698(2) 0.29768(18) 0.0769(6) Uani 1 1 d . U . . .
H02P H 0.759493 0.177537 0.275314 0.115 Uiso 1 1 calc R U . . .
H02Q H 0.630630 0.231842 0.298326 0.115 Uiso 1 1 calc R U . . .
H02R H 0.660193 0.122782 0.269735 0.115 Uiso 1 1 calc R U . . .
C026 C 0.7142(4) 1.1129(3) 0.86226(18) 0.0820(9) Uani 1 1 d . U . . .
H026 H 0.697825 1.174612 0.884577 0.098 Uiso 1 1 calc R U . . .
C027 C 0.7610(3) 0.0359(2) 0.37455(19) 0.0774(6) Uani 1 1 d . U . . .
H02S H 0.732726 -0.013543 0.352930 0.116 Uiso 1 1 calc R U . . .
H02T H 0.768294 0.016919 0.423739 0.116 Uiso 1 1 calc R U . . .
H02U H 0.834998 0.042618 0.345243 0.116 Uiso 1 1 calc R U . . .
C028 C 0.8209(4) 1.0556(3) 0.85633(19) 0.0818(9) Uani 1 1 d . U . . .
H028 H 0.877264 1.077915 0.874219 0.098 Uiso 1 1 calc R U . . .
C029 C 0.6758(4) 1.0223(3) 1.0869(2) 0.0913(7) Uani 1 1 d . U . . .
H02D H 0.674982 1.050205 1.038919 0.137 Uiso 1 1 calc R U . . .
H02E H 0.698975 1.066391 1.116692 0.137 Uiso 1 1 calc R U . . .
H02F H 0.600006 1.011849 1.109995 0.137 Uiso 1 1 calc R U . . .
C02A C 0.5561(3) 0.1181(3) 0.4098(2) 0.0805(6) Uani 1 1 d . U . . .
H02V H 0.503139 0.179585 0.410760 0.121 Uiso 1 1 calc R U . . .
H02W H 0.551434 0.093823 0.459233 0.121 Uiso 1 1 calc R U . . .
H02X H 0.536722 0.071414 0.380131 0.121 Uiso 1 1 calc R U . . .
C02B C 0.8783(4) 0.9513(3) 1.0467(2) 0.0921(7) Uani 1 1 d . U . . .
H02G H 0.938547 0.895560 1.048628 0.138 Uiso 1 1 calc R U . . .
H02H H 0.887634 1.004508 1.075077 0.138 Uiso 1 1 calc R U . . .
H02I H 0.882129 0.971231 0.996361 0.138 Uiso 1 1 calc R U . . .
C02C C 0.7528(4) 0.8772(3) 1.1517(2) 0.0953(7) Uani 1 1 d . U . . .
H02J H 0.674841 0.869402 1.171147 0.143 Uiso 1 1 calc R U . . .
H02K H 0.774865 0.918129 1.184515 0.143 Uiso 1 1 calc R U . . .
H02L H 0.803113 0.814026 1.147005 0.143 Uiso 1 1 calc R U . . .

loop_
_atom_site_aniso_label
_atom_site_aniso_U_11
_atom_site_aniso_U_22
_atom_site_aniso_U_33
_atom_site_aniso_U_23
_atom_site_aniso_U_13
_atom_site_aniso_U_12
S001 0.0596(4) 0.0766(5) 0.0694(4) -0.0116(3) -0.0265(3) -0.0229(3)
S 0.0684(4) 0.0975(6) 0.0767(5) -0.0181(4) -0.0205(4) -0.0316(4)
O003 0.0463(8) 0.0479(8) 0.0618(10) -0.0187(7) -0.0097(7) -0.0039(7)
O004 0.0476(8) 0.0488(9) 0.0634(10) -0.0067(7) -0.0171(7) -0.0025(7)
O005 0.0463(8) 0.0453(8) 0.0671(10) -0.0155(7) -0.0178(7) -0.0044(6)
O006 0.0511(9) 0.0619(10) 0.0581(10) -0.0174(8) -0.0003(7) -0.0099(8)
C30 0.0508(11) 0.0427(10) 0.0425(10) -0.0019(8) -0.0090(9) -0.0061(8)
C008 0.0464(11) 0.0417(10) 0.0470(11) -0.0031(9) -0.0101(9) -0.0050(8)
C31 0.0441(10) 0.0453(11) 0.0437(10) -0.0024(8) -0.0085(8) -0.0085(8)
C00A 0.0491(11) 0.0423(10) 0.0450(11) -0.0049(9) -0.0112(9) -0.0029(9)
C00B 0.0444(11) 0.0439(11) 0.0492(11) -0.0072(9) -0.0125(9) -0.0093(9)
C00C 0.0464(11) 0.0504(11) 0.0453(11) -0.0004(9) -0.0126(9) -0.0124(9)
C00D 0.0544(12) 0.0469(11) 0.0461(11) 0.0021(9) -0.0120(9) -0.0111(9)
C00E 0.0449(11) 0.0436(11) 0.0487(11) -0.0062(9) -0.0112(9) -0.0072(9)
C00F 0.0472(11) 0.0426(11) 0.0505(12) -0.0071(9) -0.0128(9) -0.0032(9)
C00G 0.0526(12) 0.0480(11) 0.0427(11) -0.0030(9) -0.0043(9) -0.0066(9)
C00H 0.0455(11) 0.0475(11) 0.0434(11) -0.0002(9) -0.0086(9) -0.0075(9)
C00I 0.0537(12) 0.0448(11) 0.0420(11) -0.0037(9) -0.0053(9) -0.0054(9)
C00J 0.0464(11) 0.0441(11) 0.0497(11) -0.0039(9) -0.0067(9) -0.0075(9)
C00K 0.0428(10) 0.0481(11) 0.0465(11) -0.0052(9) -0.0103(9) -0.0093(9)
C00L 0.0606(9) 0.0673(9) 0.0611(9) 0.0023(7) -0.0226(7) -0.0261(8)
C00M 0.0529(12) 0.0423(11) 0.0485(12) -0.0048(9) -0.0113(9) -0.0051(9)
C00N 0.0528(12) 0.0585(13) 0.0419(11) -0.0014(9) -0.0145(9) -0.0161(10)
C00O 0.0473(11) 0.0448(11) 0.0518(12) -0.0073(9) -0.0130(9) -0.0082(9)
C00P 0.0507(11) 0.0559(12) 0.0418(11) -0.0010(9) -0.0117(9) -0.0162(10)
C00Q 0.0501(11) 0.0466(11) 0.0524(12) -0.0015(9) -0.0109(10) -0.0074(9)
C00R 0.0496(11) 0.0438(11) 0.0456(11) -0.0081(9) -0.0113(9) -0.0023(9)
C00S 0.0549(12) 0.0615(13) 0.0431(11) -0.0021(10) -0.0138(9) -0.0196(10)
C00T 0.0527(12) 0.0526(12) 0.0464(11) 0.0002(9) -0.0092(9) -0.0136(10)
C00U 0.0492(12) 0.0559(13) 0.0486(12) -0.0031(10) -0.0062(9) -0.0112(10)
C00V 0.0490(11) 0.0474(11) 0.0486(11) -0.0050(9) -0.0143(9) -0.0040(9)
C00W 0.0567(13) 0.0457(11) 0.0456(11) -0.0068(9) -0.0035(10) -0.0070(10)
C00X 0.0511(12) 0.0494(12) 0.0492(12) -0.0089(9) -0.0114(9) -0.0103(9)
C00Y 0.0474(11) 0.0551(12) 0.0452(11) 0.0015(9) -0.0136(9) -0.0119(9)
C00Z 0.0513(12) 0.0561(13) 0.0489(12) -0.0032(10) -0.0095(10) -0.0145(10)
C010 0.0624(9) 0.0606(9) 0.0676(10) -0.0086(8) -0.0184(8) -0.0157(7)
C011 0.0559(12) 0.0618(13) 0.0432(11) -0.0021(10) -0.0068(10) -0.0206(11)
C012 0.0437(11) 0.0539(13) 0.0618(14) -0.0051(11) -0.0157(10) -0.0038(10)
C013 0.0492(12) 0.0454(11) 0.0603(13) -0.0088(10) -0.0148(10) -0.0034(9)
C014 0.0497(12) 0.0648(14) 0.0473(12) -0.0052(10) -0.0119(10) -0.0201(11)
C015 0.0539(12) 0.0517(12) 0.0470(12) -0.0083(10) -0.0042(10) -0.0077(10)
C016 0.0591(13) 0.0661(14) 0.0460(12) -0.0068(10) -0.0155(10) -0.0199(11)
C017 0.0504(12) 0.0449(11) 0.0574(13) -0.0062(10) -0.0080(10) -0.0080(9)
C018 0.0631(13) 0.0444(11) 0.0453(11) -0.0059(9) -0.0021(10) -0.0044(10)
C019 0.0451(11) 0.0574(13) 0.0619(14) -0.0150(11) -0.0089(10) -0.0036(10)
C01A 0.0473(12) 0.0541(13) 0.0633(14) -0.0222(11) -0.0109(10) 0.0002(10)
C01B 0.0487(12) 0.0691(15) 0.0606(14) -0.0032(12) -0.0198(11) -0.0139(11)
C01C 0.0561(13) 0.0647(14) 0.0501(12) -0.0014(10) -0.0219(10) -0.0190(11)
C01D 0.0528(13) 0.0617(14) 0.0553(13) -0.0060(11) -0.0156(10) -0.0107(11)
C01E 0.0899(12) 0.0605(10) 0.0705(10) -0.0188(8) -0.0133(9) -0.0112(9)
C01F 0.0650(14) 0.0687(15) 0.0510(13) -0.0065(11) -0.0198(11) -0.0222(12)
C01G 0.0540(13) 0.0612(14) 0.0564(14) -0.0047(11) -0.0094(11) -0.0093(11)
C01H 0.0603(13) 0.0428(11) 0.0599(14) -0.0054(10) -0.0024(11) -0.0087(10)
C01I 0.0696(15) 0.0613(14) 0.0436(12) -0.0034(10) -0.0082(10) -0.0245(12)
C01J 0.0550(13) 0.0758(16) 0.0494(12) -0.0065(11) -0.0082(10) -0.0234(12)
C01K 0.0543(13) 0.0658(15) 0.0602(14) -0.0166(12) 0.0044(11) -0.0073(11)
C01L 0.0484(12) 0.0794(17) 0.0626(15) -0.0052(13) -0.0116(11) -0.0137(12)
C01M 0.0574(14) 0.0480(13) 0.0779(17) -0.0116(12) -0.0077(12) 0.0039(11)
C01N 0.0520(13) 0.0544(14) 0.0768(17) -0.0079(12) -0.0154(12) 0.0027(11)
C01O 0.1085(14) 0.0648(11) 0.0943(13) -0.0209(10) -0.0237(12) -0.0182(10)
C01P 0.0640(10) 0.0704(11) 0.0622(11) 0.0060(9) -0.0198(9) -0.0254(9)
C01Q 0.0804(17) 0.0597(15) 0.0545(14) -0.0058(11) -0.0115(12) -0.0174(13)
C01R 0.0603(14) 0.0792(17) 0.0619(15) -0.0171(13) -0.0154(12) -0.0177(13)
C01S 0.0624(14) 0.0568(14) 0.0558(14) -0.0159(11) 0.0042(11) -0.0034(11)
C01T 0.0690(11) 0.0628(11) 0.0700(11) -0.0050(9) -0.0152(9) -0.0156(9)
C01U 0.0623(10) 0.0721(11) 0.0640(11) 0.0060(9) -0.0253(9) -0.0250(9)
C01V 0.0774(17) 0.0729(17) 0.0643(16) -0.0163(13) -0.0223(13) -0.0232(14)
C01W 0.101(2) 0.0614(16) 0.0567(15) -0.0058(12) -0.0153(14) -0.0093(15)
C01X 0.0819(17) 0.0759(17) 0.0509(13) -0.0061(12) -0.0146(12) -0.0325(14)
B8 0.0457(12) 0.0440(12) 0.0474(12) -0.0048(9) -0.0087(10) -0.0079(9)
C01Z 0.0658(11) 0.0637(11) 0.0701(11) -0.0138(9) -0.0166(9) -0.0167(9)
C020 0.0670(16) 0.0860(19) 0.0712(17) -0.0219(15) -0.0171(14) -0.0086(14)
C021 0.0666(11) 0.0695(11) 0.0680(11) -0.0055(9) -0.0189(9) -0.0260(9)
C022 0.0620(10) 0.0649(11) 0.0727(11) -0.0066(9) -0.0195(9) -0.0139(9)
B9 0.0523(13) 0.0414(11) 0.0411(11) -0.0028(9) -0.0095(10) -0.0045(9)
C024 0.0848(19) 0.0781(19) 0.0696(17) -0.0228(15) -0.0193(15) -0.0128(15)
C025 0.0925(13) 0.0650(11) 0.0698(12) -0.0162(10) -0.0150(11) -0.0076(11)
C026 0.126(3) 0.0647(17) 0.0595(16) -0.0117(13) -0.0229(17) -0.0248(17)
C027 0.0939(13) 0.0596(11) 0.0754(12) -0.0155(10) -0.0150(11) -0.0084(11)
C028 0.112(2) 0.0800(19) 0.0662(17) -0.0122(15) -0.0269(17) -0.0386(18)
C029 0.1107(16) 0.0652(12) 0.0981(15) -0.0205(11) -0.0218(13) -0.0149(12)
C02A 0.0931(13) 0.0673(11) 0.0782(12) -0.0222(10) -0.0084(11) -0.0168(11)
C02B 0.1081(16) 0.0713(12) 0.0995(15) -0.0219(12) -0.0233(13) -0.0189(12)
C02C 0.1199(16) 0.0714(13) 0.0962(15) -0.0178(12) -0.0249(13) -0.0180(12)

loop_
_atom_type_symbol
_atom_type_description
_atom_type_scat_dispersion_real
_atom_type_scat_dispersion_imag
_atom_type_scat_source
C C 0.0181 0.0091 'International Tables Vol C Tables 4.2.6.8 and 6.1.1.4'
H H 0.0000 0.0000 'International Tables Vol C Tables 4.2.6.8 and 6.1.1.4'
B B 0.0090 0.0039 'International Tables Vol C Tables 4.2.6.8 and 6.1.1.4'
O O 0.0492 0.0322 'International Tables Vol C Tables 4.2.6.8 and 6.1.1.4'
S S 0.3331 0.5567 'International Tables Vol C Tables 4.2.6.8 and 6.1.1.4'

loop_
_geom_angle_atom_site_label_1
_geom_angle_atom_site_label_2
_geom_angle_atom_site_label_3
_geom_angle
_geom_angle_site_symmetry_1
_geom_angle_site_symmetry_3
_geom_angle_publ_flag
C01C S001 C01F 91.28(12) . . ?
C01X S C01J 91.14(13) . . ?
C008 O003 C00F 121.30(17) . . ?
C00H O004 C00Q 121.23(18) . . ?
C00K O005 C00B 120.61(17) . . ?
C00G O006 C015 121.54(19) . . ?
C008 C30 C00G 115.9(2) . . ?
C008 C30 B9 121.8(2) . . ?
C00G C30 B9 122.2(2) . . ?
O003 C008 C30 120.9(2) . . ?
O003 C008 C00M 116.04(19) . . ?
C00M C008 C30 123.0(2) . . ?
C00H C31 B8 121.7(2) . . ?
C00K C31 C00H 116.5(2) . . ?
C00K C31 B8 121.7(2) . . ?
C00F C00A C00R 115.6(2) . . ?
C00F C00A B9 117.7(2) . . ?
C00R C00A B9 126.3(2) . . ?
O005 C00B C00E 124.14(19) . . ?
O005 C00B C013 114.12(19) . . ?
C013 C00B C00E 121.7(2) . . ?
C00O C00C C00L 121.9(2) . . ?
C00O C00C C012 116.9(2) . . ?
C012 C00C C00L 121.0(2) . . ?
C00M C00D C00T 120.0(2) . . ?
C00U C00D C00M 119.4(2) . . ?
C00U C00D C00T 120.5(2) . . ?
C00B C00E C00O 116.0(2) . . ?
C00B C00E B8 117.6(2) . . ?
C00O C00E B8 126.4(2) . . ?
O003 C00F C00A 124.4(2) . . ?
O003 C00F C01A 113.28(19) . . ?
C01A C00F C00A 122.3(2) . . ?
O006 C00G C30 120.7(2) . . ?
O006 C00G C00U 116.5(2) . . ?
C00U C00G C30 122.7(2) . . ?
O004 C00H C31 120.9(2) . . ?
O004 C00H C00Y 116.7(2) . . ?
C00Y C00H C31 122.4(2) . . ?
C00W C00I B9 126.7(2) . . ?
C015 C00I C00W 115.9(2) . . ?
C015 C00I B9 117.5(2) . . ?
C00Q C00J C017 116.1(2) . . ?
C00Q C00J B8 117.3(2) . . ?
C017 C00J B8 126.6(2) . . ?
O005 C00K C31 121.09(19) . . ?
O005 C00K C00X 116.2(2) . . ?
C00X C00K C31 122.7(2) . . ?
C01P C00L C00C 107.6(2) . . ?
C01P C00L C021 108.7(2) . . ?
C01U C00L C00C 111.6(2) . . ?
C01U C00L C01P 109.3(2) . . ?
C01U C00L C021 108.0(2) . . ?
C021 C00L C00C 111.6(2) . . ?
C008 C00M C00D 119.3(2) . . ?
C008 C00M H00M 120.4 . . ?
C00D C00M H00M 120.4 . . ?
C014 C00N C00P 120.4(2) . . ?
C014 C00N C01D 118.3(2) . . ?
C01D C00N C00P 121.2(2) . . ?
C00C C00O C00E 123.8(2) . . ?
C00C C00O H00O 118.1 . . ?
C00E C00O H00O 118.1 . . ?
C00X C00P C00N 120.0(2) . . ?
C00X C00P C00Y 119.2(2) . . ?
C00Y C00P C00N 120.7(2) . . ?
O004 C00Q C00J 124.2(2) . . ?
C01N C00Q O004 114.1(2) . . ?
C01N C00Q C00J 121.6(2) . . ?
C00A C00R H00R 118.0 . . ?
C00V C00R C00A 124.0(2) . . ?
C00V C00R H00R 118.0 . . ?
C014 C00S C016 128.1(2) . . ?
C01C C00S C014 119.2(2) . . ?
C01C C00S C016 112.4(2) . . ?
C00Z C00T C00D 121.5(2) . . ?
C00Z C00T C01G 118.2(2) . . ?
C01G C00T C00D 120.3(2) . . ?
C00D C00U H00U 120.1 . . ?
C00G C00U C00D 119.7(2) . . ?
C00G C00U H00U 120.1 . . ?
C00R C00V C010 122.7(2) . . ?
C00R C00V C019 117.0(2) . . ?
C019 C00V C010 120.1(2) . . ?
C00I C00W H00W 118.1 . . ?
C018 C00W C00I 123.7(2) . . ?
C018 C00W H00W 118.1 . . ?
C00K C00X C00P 119.4(2) . . ?
C00K C00X H00X 120.3 . . ?
C00P C00X H00X 120.3 . . ?
C00H C00Y C00P 119.6(2) . . ?
C00H C00Y H00Y 120.2 . . ?
C00P C00Y H00Y 120.2 . . ?
C00T C00Z H00Z 119.7 . . ?
C00T C00Z C011 120.6(2) . . ?
C011 C00Z H00Z 119.7 . . ?
C01T C010 C00V 108.7(2) . . ?
C01T C010 C01Z 108.4(2) . . ?
C01T C010 C022 109.3(3) . . ?
C01Z C010 C00V 112.3(2) . . ?
C01Z C010 C022 108.2(2) . . ?
C022 C010 C00V 109.9(2) . . ?
C00Z C011 C01I 128.4(2) . . ?
C01J C011 C00Z 119.4(2) . . ?
C01J C011 C01I 112.2(2) . . ?
C00C C012 H012 119.0 . . ?
C013 C012 C00C 122.1(2) . . ?
C013 C012 H012 119.0 . . ?
C00B C013 H013 120.3 . . ?
C012 C013 C00B 119.4(2) . . ?
C012 C013 H013 120.3 . . ?
C00N C014 C00S 121.1(2) . . ?
C00N C014 H014 119.5 . . ?
C00S C014 H014 119.5 . . ?
O006 C015 C00I 124.6(2) . . ?
O006 C015 C01K 113.3(2) . . ?
C01K C015 C00I 122.0(2) . . ?
C01F C016 C00S 112.0(2) . . ?
C01R C016 C00S 129.1(2) . . ?
C01R C016 C01F 118.8(3) . . ?
C00J C017 H017 118.1 . . ?
C01H C017 C00J 123.7(2) . . ?
C01H C017 H017 118.1 . . ?
C00W C018 C01E 122.5(2) . . ?
C00W C018 C01S 117.1(2) . . ?
C01S C018 C01E 120.3(2) . . ?
C00V C019 H019 119.2 . . ?
C01A C019 C00V 121.6(2) . . ?
C01A C019 H019 119.2 . . ?
C00F C01A H01I 120.3 . . ?
C019 C01A C00F 119.5(2) . . ?
C019 C01A H01I 120.3 . . ?
C01C C01B H01B 120.5 . . ?
C01D C01B H01B 120.5 . . ?
C01D C01B C01C 119.0(2) . . ?
C00S C01C S001 112.1(2) . . ?
C01B C01C S001 127.14(19) . . ?
C01B C01C C00S 120.7(2) . . ?
C00N C01D H01D 119.1 . . ?
C01B C01D C00N 121.7(2) . . ?
C01B C01D H01D 119.1 . . ?
C018 C01E C025 107.7(3) . . ?
C027 C01E C018 111.1(3) . . ?
C027 C01E C025 108.2(3) . . ?
C02A C01E C018 112.1(2) . . ?
C02A C01E C025 108.0(3) . . ?
C02A C01E C027 109.6(3) . . ?
C016 C01F S001 112.0(2) . . ?
C01V C01F S001 126.5(2) . . ?
C01V C01F C016 121.4(3) . . ?
C00T C01G H01J 118.9 . . ?
C01L C01G C00T 122.2(3) . . ?
C01L C01G H01J 118.9 . . ?
C017 C01H C01O 120.6(3) . . ?
C01M C01H C017 116.9(2) . . ?
C01M C01H C01O 122.4(3) . . ?
C01Q C01I C011 129.5(2) . . ?
C01Q C01I C01X 119.1(3) . . ?
C01X C01I C011 111.4(3) . . ?
C011 C01J S 112.5(2) . . ?
C01L C01J S 126.4(2) . . ?
C01L C01J C011 121.1(2) . . ?
C015 C01K H01K 120.4 . . ?
C01S C01K C015 119.2(3) . . ?
C01S C01K H01K 120.4 . . ?
C01G C01L C01J 118.5(2) . . ?
C01G C01L H01L 120.7 . . ?
C01J C01L H01L 120.7 . . ?
C01H C01M H01M 119.1 . . ?
C01N C01M C01H 121.8(2) . . ?
C01N C01M H01M 119.1 . . ?
C00Q C01N H01N 120.2 . . ?
C01M C01N C00Q 119.7(2) . . ?
C01M C01N H01N 120.2 . . ?
C01H C01O C029 110.9(3) . . ?
C02B C01O C01H 109.5(3) . . ?
C02B C01O C029 104.0(3) . . ?
C02C C01O C01H 109.7(3) . . ?
C02C C01O C029 108.6(3) . . ?
C02C C01O C02B 113.9(4) . . ?
C00L C01P H01A 109.5 . . ?
C00L C01P H01C 109.5 . . ?
C00L C01P H01E 109.5 . . ?
H01A C01P H01C 109.5 . . ?
H01A C01P H01E 109.5 . . ?
H01C C01P H01E 109.5 . . ?
C01I C01Q H01Q 119.9 . . ?
C01W C01Q C01I 120.1(3) . . ?
C01W C01Q H01Q 119.9 . . ?
C016 C01R H01R 120.0 . . ?
C020 C01R C016 119.9(3) . . ?
C020 C01R H01R 120.0 . . ?
C018 C01S H01S 119.0 . . ?
C01K C01S C018 122.0(2) . . ?
C01K C01S H01S 119.0 . . ?
C010 C01T H01O 109.5 . . ?
C010 C01T H01P 109.5 . . ?
C010 C01T H01T 109.5 . . ?
H01O C01T H01P 109.5 . . ?
H01O C01T H01T 109.5 . . ?
H01P C01T H01T 109.5 . . ?
C00L C01U H01F 109.5 . . ?
C00L C01U H01G 109.5 . . ?
C00L C01U H01H 109.5 . . ?
H01F C01U H01G 109.5 . . ?
H01F C01U H01H 109.5 . . ?
H01G C01U H01H 109.5 . . ?
C01F C01V H01V 120.8 . . ?
C01F C01V C024 118.4(3) . . ?
C024 C01V H01V 120.8 . . ?
C01Q C01W H01W 119.9 . . ?
C01Q C01W C026 120.3(3) . . ?
C026 C01W H01W 119.9 . . ?
C01I C01X S 112.7(2) . . ?
C028 C01X S 126.8(3) . . ?
C028 C01X C01I 120.5(3) . . ?
C31 B8 C00E 113.68(19) . . ?
C31 B8 C00J 113.8(2) . . ?
C00E B8 C00J 132.5(2) . . ?
C010 C01Z H01U 109.5 . . ?
C010 C01Z H01X 109.5 . . ?
C010 C01Z H01Y 109.5 . . ?
H01U C01Z H01X 109.5 . . ?
H01U C01Z H01Y 109.5 . . ?
H01X C01Z H01Y 109.5 . . ?
C01R C020 H020 119.7 . . ?
C01R C020 C024 120.7(3) . . ?
C024 C020 H020 119.7 . . ?
C00L C021 H02A 109.5 . . ?
C00L C021 H02B 109.5 . . ?
C00L C021 H02C 109.5 . . ?
H02A C021 H02B 109.5 . . ?
H02A C021 H02C 109.5 . . ?
H02B C021 H02C 109.5 . . ?
C010 C022 H02M 109.5 . . ?
C010 C022 H02N 109.5 . . ?
C010 C022 H02O 109.5 . . ?
H02M C022 H02N 109.5 . . ?
H02M C022 H02O 109.5 . . ?
H02N C022 H02O 109.5 . . ?
C30 B9 C00A 113.63(19) . . ?
C30 B9 C00I 113.4(2) . . ?
C00A B9 C00I 132.9(2) . . ?
C01V C024 H024 119.6 . . ?
C020 C024 C01V 120.7(3) . . ?
C020 C024 H024 119.6 . . ?
C01E C025 H02P 109.5 . . ?
C01E C025 H02Q 109.5 . . ?
C01E C025 H02R 109.5 . . ?
H02P C025 H02Q 109.5 . . ?
H02P C025 H02R 109.5 . . ?
H02Q C025 H02R 109.5 . . ?
C01W C026 H026 119.6 . . ?
C028 C026 C01W 120.8(3) . . ?
C028 C026 H026 119.6 . . ?
C01E C027 H02S 109.5 . . ?
C01E C027 H02T 109.5 . . ?
C01E C027 H02U 109.5 . . ?
H02S C027 H02T 109.5 . . ?
H02S C027 H02U 109.5 . . ?
H02T C027 H02U 109.5 . . ?
C01X C028 H028 120.4 . . ?
C026 C028 C01X 119.2(3) . . ?
C026 C028 H028 120.4 . . ?
C01O C029 H02D 109.5 . . ?
C01O C029 H02E 109.5 . . ?
C01O C029 H02F 109.5 . . ?
H02D C029 H02E 109.5 . . ?
H02D C029 H02F 109.5 . . ?
H02E C029 H02F 109.5 . . ?
C01E C02A H02V 109.5 . . ?
C01E C02A H02W 109.5 . . ?
C01E C02A H02X 109.5 . . ?
H02V C02A H02W 109.5 . . ?
H02V C02A H02X 109.5 . . ?
H02W C02A H02X 109.5 . . ?
C01O C02B H02G 109.5 . . ?
C01O C02B H02H 109.5 . . ?
C01O C02B H02I 109.5 . . ?
H02G C02B H02H 109.5 . . ?
H02G C02B H02I 109.5 . . ?
H02H C02B H02I 109.5 . . ?
C01O C02C H02J 109.5 . . ?
C01O C02C H02K 109.5 . . ?
C01O C02C H02L 109.5 . . ?
H02J C02C H02K 109.5 . . ?
H02J C02C H02L 109.5 . . ?
H02K C02C H02L 109.5 . . ?

loop_
_geom_bond_atom_site_label_1
_geom_bond_atom_site_label_2
_geom_bond_distance
_geom_bond_site_symmetry_2
_geom_bond_publ_flag
S001 C01C 1.747(3) . ?
S001 C01F 1.751(3) . ?
S C01J 1.745(3) . ?
S C01X 1.744(4) . ?
O003 C008 1.370(3) . ?
O003 C00F 1.381(3) . ?
O004 C00H 1.368(3) . ?
O004 C00Q 1.383(3) . ?
O005 C00B 1.385(3) . ?
O005 C00K 1.374(3) . ?
O006 C00G 1.365(3) . ?
O006 C015 1.382(3) . ?
C30 C008 1.397(3) . ?
C30 C00G 1.398(3) . ?
C30 B9 1.522(3) . ?
C008 C00M 1.385(3) . ?
C31 C00H 1.396(3) . ?
C31 C00K 1.393(3) . ?
C31 B8 1.511(3) . ?
C00A C00F 1.397(3) . ?
C00A C00R 1.413(3) . ?
C00A B9 1.540(3) . ?
C00B C00E 1.401(3) . ?
C00B C013 1.386(3) . ?
C00C C00L 1.538(3) . ?
C00C C00O 1.379(3) . ?
C00C C012 1.399(3) . ?
C00D C00M 1.396(3) . ?
C00D C00T 1.489(3) . ?
C00D C00U 1.392(3) . ?
C00E C00O 1.410(3) . ?
C00E B8 1.541(3) . ?
C00F C01A 1.386(3) . ?
C00G C00U 1.383(3) . ?
C00H C00Y 1.382(3) . ?
C00I C00W 1.410(3) . ?
C00I C015 1.400(3) . ?
C00I B9 1.548(3) . ?
C00J C00Q 1.401(3) . ?
C00J C017 1.404(3) . ?
C00J B8 1.543(3) . ?
C00K C00X 1.382(3) . ?
C00L C01P 1.527(4) . ?
C00L C01U 1.525(4) . ?
C00L C021 1.533(4) . ?
C00M H00M 0.9300 . ?
C00N C00P 1.489(3) . ?
C00N C014 1.379(4) . ?
C00N C01D 1.409(3) . ?
C00O H00O 0.9300 . ?
C00P C00X 1.397(3) . ?
C00P C00Y 1.400(3) . ?
C00Q C01N 1.380(3) . ?
C00R H00R 0.9300 . ?
C00R C00V 1.382(3) . ?
C00S C014 1.397(3) . ?
C00S C016 1.443(4) . ?
C00S C01C 1.396(4) . ?
C00T C00Z 1.389(3) . ?
C00T C01G 1.404(4) . ?
C00U H00U 0.9300 . ?
C00V C010 1.535(3) . ?
C00V C019 1.400(3) . ?
C00W H00W 0.9300 . ?
C00W C018 1.389(3) . ?
C00X H00X 0.9300 . ?
C00Y H00Y 0.9300 . ?
C00Z H00Z 0.9300 . ?
C00Z C011 1.398(3) . ?
C010 C01T 1.526(4) . ?
C010 C01Z 1.529(4) . ?
C010 C022 1.531(4) . ?
C011 C01I 1.452(4) . ?
C011 C01J 1.395(4) . ?
C012 H012 0.9300 . ?
C012 C013 1.372(3) . ?
C013 H013 0.9300 . ?
C014 H014 0.9300 . ?
C015 C01K 1.389(3) . ?
C016 C01F 1.402(3) . ?
C016 C01R 1.393(4) . ?
C017 H017 0.9300 . ?
C017 C01H 1.389(3) . ?
C018 C01E 1.535(4) . ?
C018 C01S 1.390(4) . ?
C019 H019 0.9300 . ?
C019 C01A 1.374(4) . ?
C01A H01I 0.9300 . ?
C01B H01B 0.9300 . ?
C01B C01C 1.389(4) . ?
C01B C01D 1.377(3) . ?
C01D H01D 0.9300 . ?
C01E C025 1.539(5) . ?
C01E C027 1.517(5) . ?
C01E C02A 1.513(5) . ?
C01F C01V 1.385(4) . ?
C01G H01J 0.9300 . ?
C01G C01L 1.379(4) . ?
C01H C01M 1.387(4) . ?
C01H C01O 1.531(4) . ?
C01I C01Q 1.391(4) . ?
C01I C01X 1.401(4) . ?
C01J C01L 1.386(4) . ?
C01K H01K 0.9300 . ?
C01K C01S 1.379(4) . ?
C01L H01L 0.9300 . ?
C01M H01M 0.9300 . ?
C01M C01N 1.380(4) . ?
C01N H01N 0.9300 . ?
C01O C029 1.538(5) . ?
C01O C02B 1.530(6) . ?
C01O C02C 1.469(6) . ?
C01P H01A 0.9600 . ?
C01P H01C 0.9600 . ?
C01P H01E 0.9600 . ?
C01Q H01Q 0.9300 . ?
C01Q C01W 1.376(4) . ?
C01R H01R 0.9300 . ?
C01R C020 1.375(4) . ?
C01S H01S 0.9300 . ?
C01T H01O 0.9600 . ?
C01T H01P 0.9600 . ?
C01T H01T 0.9600 . ?
C01U H01F 0.9600 . ?
C01U H01G 0.9600 . ?
C01U H01H 0.9600 . ?
C01V H01V 0.9300 . ?
C01V C024 1.387(5) . ?
C01W H01W 0.9300 . ?
C01W C026 1.394(5) . ?
C01X C028 1.400(4) . ?
C01Z H01U 0.9600 . ?
C01Z H01X 0.9600 . ?
C01Z H01Y 0.9600 . ?
C020 H020 0.9300 . ?
C020 C024 1.384(4) . ?
C021 H02A 0.9600 . ?
C021 H02B 0.9600 . ?
C021 H02C 0.9600 . ?
C022 H02M 0.9600 . ?
C022 H02N 0.9600 . ?
C022 H02O 0.9600 . ?
C024 H024 0.9300 . ?
C025 H02P 0.9600 . ?
C025 H02Q 0.9600 . ?
C025 H02R 0.9600 . ?
C026 H026 0.9300 . ?
C026 C028 1.364(5) . ?
C027 H02S 0.9600 . ?
C027 H02T 0.9600 . ?
C027 H02U 0.9600 . ?
C028 H028 0.9300 . ?
C029 H02D 0.9600 . ?
C029 H02E 0.9600 . ?
C029 H02F 0.9600 . ?
C02A H02V 0.9600 . ?
C02A H02W 0.9600 . ?
C02A H02X 0.9600 . ?
C02B H02G 0.9600 . ?
C02B H02H 0.9600 . ?
C02B H02I 0.9600 . ?
C02C H02J 0.9600 . ?
C02C H02K 0.9600 . ?
C02C H02L 0.9600 . ?

loop_
_geom_torsion_atom_site_label_1
_geom_torsion_atom_site_label_2
_geom_torsion_atom_site_label_3
_geom_torsion_atom_site_label_4
_geom_torsion
_geom_torsion_site_symmetry_1
_geom_torsion_site_symmetry_2
_geom_torsion_site_symmetry_3
_geom_torsion_site_symmetry_4
_geom_torsion_publ_flag
S001 C01F C01V C024 -177.1(3) . . . . ?
S C01J C01L C01G -178.7(2) . . . . ?
S C01X C028 C026 -178.4(3) . . . . ?
O003 C008 C00M C00D 175.8(2) . . . . ?
O003 C00F C01A C019 -176.5(2) . . . . ?
O004 C00H C00Y C00P -179.5(2) . . . . ?
O004 C00Q C01N C01M 177.7(3) . . . . ?
O005 C00B C00E C00O -175.6(2) . . . . ?
O005 C00B C00E B8 2.2(4) . . . . ?
O005 C00B C013 C012 176.7(2) . . . . ?
O005 C00K C00X C00P -179.4(2) . . . . ?
O006 C00G C00U C00D -178.3(2) . . . . ?
O006 C015 C01K C01S -178.7(3) . . . . ?
C30 C008 C00M C00D -1.2(4) . . . . ?
C30 C00G C00U C00D 0.8(4) . . . . ?
C008 O003 C00F C00A -5.5(3) . . . . ?
C008 O003 C00F C01A 172.4(2) . . . . ?
C008 C30 C00G O006 179.1(2) . . . . ?
C008 C30 C00G C00U 0.0(3) . . . . ?
C008 C30 B9 C00A -1.3(3) . . . . ?
C008 C30 B9 C00I -178.3(2) . . . . ?
C31 C00H C00Y C00P 1.1(4) . . . . ?
C31 C00K C00X C00P 2.0(4) . . . . ?
C00A C00F C01A C019 1.5(4) . . . . ?
C00A C00R C00V C010 -175.1(2) . . . . ?
C00A C00R C00V C019 0.9(4) . . . . ?
C00B O005 C00K C31 -10.3(3) . . . . ?
C00B O005 C00K C00X 171.2(2) . . . . ?
C00B C00E C00O C00C -1.5(4) . . . . ?
C00B C00E B8 C31 -9.0(3) . . . . ?
C00B C00E B8 C00J 171.5(3) . . . . ?
C00C C012 C013 C00B -0.7(4) . . . . ?
C00D C00T C00Z C011 178.5(2) . . . . ?
C00D C00T C01G C01L -179.2(2) . . . . ?
C00E C00B C013 C012 -2.8(4) . . . . ?
C00F O003 C008 C30 3.4(3) . . . . ?
C00F O003 C008 C00M -173.7(2) . . . . ?
C00F C00A C00R C00V -1.0(3) . . . . ?
C00F C00A B9 C30 -0.4(3) . . . . ?
C00F C00A B9 C00I 175.8(2) . . . . ?
C00G O006 C015 C00I 1.3(4) . . . . ?
C00G O006 C015 C01K -178.6(2) . . . . ?
C00G C30 C008 O003 -176.7(2) . . . . ?
C00G C30 C008 C00M 0.2(3) . . . . ?
C00G C30 B9 C00A 175.1(2) . . . . ?
C00G C30 B9 C00I -1.9(3) . . . . ?
C00H O004 C00Q C00J 6.6(4) . . . . ?
C00H O004 C00Q C01N -172.8(2) . . . . ?
C00H C31 C00K O005 -179.3(2) . . . . ?
C00H C31 C00K C00X -0.8(4) . . . . ?
C00H C31 B8 C00E -171.2(2) . . . . ?
C00H C31 B8 C00J 8.4(3) . . . . ?
C00I C00W C018 C01E -177.5(2) . . . . ?
C00I C00W C018 C01S -0.2(4) . . . . ?
C00I C015 C01K C01S 1.4(4) . . . . ?
C00J C00Q C01N C01M -1.6(4) . . . . ?
C00J C017 C01H C01M -1.3(4) . . . . ?
C00J C017 C01H C01O 177.0(3) . . . . ?
C00K O005 C00B C00E 7.9(3) . . . . ?
C00K O005 C00B C013 -171.5(2) . . . . ?
C00K C31 C00H O004 179.9(2) . . . . ?
C00K C31 C00H C00Y -0.8(3) . . . . ?
C00K C31 B8 C00E 7.0(3) . . . . ?
C00K C31 B8 C00J -173.4(2) . . . . ?
C00L C00C C00O C00E 173.1(2) . . . . ?
C00L C00C C012 C013 -172.0(2) . . . . ?
C00M C00D C00T C00Z -30.3(3) . . . . ?
C00M C00D C00T C01G 148.2(2) . . . . ?
C00M C00D C00U C00G -1.9(4) . . . . ?
C00N C00P C00X C00K 179.0(2) . . . . ?
C00N C00P C00Y C00H 179.5(2) . . . . ?
C00O C00C C00L C01P -94.6(3) . . . . ?
C00O C00C C00L C01U 145.4(2) . . . . ?
C00O C00C C00L C021 24.5(3) . . . . ?
C00O C00C C012 C013 2.9(4) . . . . ?
C00O C00E B8 C31 168.5(2) . . . . ?
C00O C00E B8 C00J -11.0(4) . . . . ?
C00P C00N C014 C00S 175.4(2) . . . . ?
C00P C00N C01D C01B -177.7(2) . . . . ?
C00Q O004 C00H C31 -6.0(3) . . . . ?
C00Q O004 C00H C00Y 174.6(2) . . . . ?
C00Q C00J C017 C01H -0.5(4) . . . . ?
C00Q C00J B8 C31 -7.7(3) . . . . ?
C00Q C00J B8 C00E 171.8(3) . . . . ?
C00R C00A C00F O003 177.6(2) . . . . ?
C00R C00A C00F C01A -0.2(4) . . . . ?
C00R C00A B9 C30 -173.4(2) . . . . ?
C00R C00A B9 C00I 2.8(4) . . . . ?
C00R C00V C010 C01T 110.8(3) . . . . ?
C00R C00V C010 C01Z -9.1(4) . . . . ?
C00R C00V C010 C022 -129.6(3) . . . . ?
C00R C00V C019 C01A 0.5(4) . . . . ?
C00S C016 C01F S001 2.2(3) . . . . ?
C00S C016 C01F C01V -175.1(3) . . . . ?
C00S C016 C01R C020 174.3(3) . . . . ?
C00T C00D C00M C008 -174.4(2) . . . . ?
C00T C00D C00U C00G 174.6(2) . . . . ?
C00T C00Z C011 C01I -179.9(2) . . . . ?
C00T C00Z C011 C01J 1.2(4) . . . . ?
C00T C01G C01L C01J 0.1(4) . . . . ?
C00U C00D C00M C008 2.1(3) . . . . ?
C00U C00D C00T C00Z 153.2(2) . . . . ?
C00U C00D C00T C01G -28.2(3) . . . . ?
C00V C019 C01A C00F -1.6(4) . . . . ?
C00W C00I C015 O006 179.4(2) . . . . ?
C00W C00I C015 C01K -0.7(4) . . . . ?
C00W C00I B9 C30 -179.2(2) . . . . ?
C00W C00I B9 C00A 4.6(4) . . . . ?
C00W C018 C01E C025 103.5(3) . . . . ?
C00W C018 C01E C027 -138.2(3) . . . . ?
C00W C018 C01E C02A -15.2(4) . . . . ?
C00W C018 C01S C01K 0.9(4) . . . . ?
C00X C00P C00Y C00H 0.1(4) . . . . ?
C00Y C00P C00X C00K -1.6(4) . . . . ?
C00Z C00T C01G C01L -0.6(4) . . . . ?
C00Z C011 C01I C01Q 3.3(5) . . . . ?
C00Z C011 C01I C01X -177.6(3) . . . . ?
C00Z C011 C01J S 178.07(19) . . . . ?
C00Z C011 C01J C01L -1.8(4) . . . . ?
C010 C00V C019 C01A 176.6(2) . . . . ?
C011 C01I C01Q C01W 179.9(3) . . . . ?
C011 C01I C01X S -1.1(3) . . . . ?
C011 C01I C01X C028 178.6(3) . . . . ?
C011 C01J C01L C01G 1.2(4) . . . . ?
C012 C00C C00L C01P 80.0(3) . . . . ?
C012 C00C C00L C01U -39.9(3) . . . . ?
C012 C00C C00L C021 -160.8(2) . . . . ?
C012 C00C C00O C00E -1.7(4) . . . . ?
C013 C00B C00E C00O 3.8(4) . . . . ?
C013 C00B C00E B8 -178.4(2) . . . . ?
C014 C00N C00P C00X -22.5(4) . . . . ?
C014 C00N C00P C00Y 158.2(2) . . . . ?
C014 C00N C01D C01B -0.4(4) . . . . ?
C014 C00S C016 C01F 174.8(2) . . . . ?
C014 C00S C016 C01R -0.7(5) . . . . ?
C014 C00S C01C S001 -177.76(19) . . . . ?
C014 C00S C01C C01B -0.3(4) . . . . ?
C015 O006 C00G C30 -2.1(4) . . . . ?
C015 O006 C00G C00U 177.0(2) . . . . ?
C015 C00I C00W C018 0.1(4) . . . . ?
C015 C00I B9 C30 1.0(3) . . . . ?
C015 C00I B9 C00A -175.2(2) . . . . ?
C015 C01K C01S C018 -1.5(5) . . . . ?
C016 C00S C014 C00N -171.8(2) . . . . ?
C016 C00S C01C S001 -2.8(3) . . . . ?
C016 C00S C01C C01B 174.6(2) . . . . ?
C016 C01F C01V C024 -0.2(5) . . . . ?
C016 C01R C020 C024 0.3(5) . . . . ?
C017 C00J C00Q O004 -177.3(2) . . . . ?
C017 C00J C00Q C01N 2.0(4) . . . . ?
C017 C00J B8 C31 170.1(2) . . . . ?
C017 C00J B8 C00E -10.4(4) . . . . ?
C017 C01H C01M C01N 1.8(4) . . . . ?
C017 C01H C01O C029 164.3(3) . . . . ?
C017 C01H C01O C02B 50.1(4) . . . . ?
C017 C01H C01O C02C -75.7(4) . . . . ?
C019 C00V C010 C01T -65.1(3) . . . . ?
C019 C00V C010 C01Z 174.9(2) . . . . ?
C019 C00V C010 C022 54.5(3) . . . . ?
C01C S001 C01F C016 -3.2(2) . . . . ?
C01C S001 C01F C01V 174.0(3) . . . . ?
C01C C00S C014 C00N 2.3(4) . . . . ?
C01C C00S C016 C01F 0.4(3) . . . . ?
C01C C00S C016 C01R -175.1(3) . . . . ?
C01C C01B C01D C00N 2.3(4) . . . . ?
C01D C00N C00P C00X 154.8(2) . . . . ?
C01D C00N C00P C00Y -24.5(4) . . . . ?
C01D C00N C014 C00S -2.0(4) . . . . ?
C01D C01B C01C S001 175.1(2) . . . . ?
C01D C01B C01C C00S -1.9(4) . . . . ?
C01E C018 C01S C01K 178.3(3) . . . . ?
C01F S001 C01C C00S 3.4(2) . . . . ?
C01F S001 C01C C01B -173.8(3) . . . . ?
C01F C016 C01R C020 -0.9(4) . . . . ?
C01F C01V C024 C020 -0.4(5) . . . . ?
C01G C00T C00Z C011 0.0(4) . . . . ?
C01H C01M C01N C00Q -0.4(5) . . . . ?
C01I C011 C01J S -1.0(3) . . . . ?
C01I C011 C01J C01L 179.1(3) . . . . ?
C01I C01Q C01W C026 0.7(5) . . . . ?
C01I C01X C028 C026 2.0(5) . . . . ?
C01J S C01X C01I 0.5(2) . . . . ?
C01J S C01X C028 -179.2(3) . . . . ?
C01J C011 C01I C01Q -177.7(3) . . . . ?
C01J C011 C01I C01X 1.3(3) . . . . ?
C01M C01H C01O C029 -17.4(5) . . . . ?
C01M C01H C01O C02B -131.6(3) . . . . ?
C01M C01H C01O C02C 102.6(4) . . . . ?
C01O C01H C01M C01N -176.5(3) . . . . ?
C01Q C01I C01X S 178.1(2) . . . . ?
C01Q C01I C01X C028 -2.3(4) . . . . ?
C01Q C01W C026 C028 -1.0(5) . . . . ?
C01R C016 C01F S001 178.2(2) . . . . ?
C01R C016 C01F C01V 0.9(4) . . . . ?
C01R C020 C024 C01V 0.3(6) . . . . ?
C01S C018 C01E C025 -73.7(3) . . . . ?
C01S C018 C01E C027 44.6(4) . . . . ?
C01S C018 C01E C02A 167.6(3) . . . . ?
C01W C026 C028 C01X -0.3(5) . . . . ?
C01X S C01J C011 0.3(2) . . . . ?
C01X S C01J C01L -179.8(3) . . . . ?
C01X C01I C01Q C01W 0.9(4) . . . . ?
B8 C31 C00H O004 -1.8(3) . . . . ?
B8 C31 C00H C00Y 177.5(2) . . . . ?
B8 C31 C00K O005 2.4(4) . . . . ?
B8 C31 C00K C00X -179.1(2) . . . . ?
B8 C00E C00O C00C -179.0(2) . . . . ?
B8 C00J C00Q O004 0.7(4) . . . . ?
B8 C00J C00Q C01N -180.0(2) . . . . ?
B8 C00J C017 C01H -178.3(2) . . . . ?
B9 C30 C008 O003 0.0(3) . . . . ?
B9 C30 C008 C00M 176.8(2) . . . . ?
B9 C30 C00G O006 2.5(4) . . . . ?
B9 C30 C00G C00U -176.6(2) . . . . ?
B9 C00A C00F O003 3.8(4) . . . . ?
B9 C00A C00F C01A -173.9(2) . . . . ?
B9 C00A C00R C00V 172.1(2) . . . . ?
B9 C00I C00W C018 -179.7(2) . . . . ?
B9 C00I C015 O006 -0.8(4) . . . . ?
B9 C00I C015 C01K 179.1(2) . . . . ?
